data_4118784
loop_
_publ_author_name
'K. C. Nicolaou'
'Min Lu'
'Sotirios Totokotsopoulos'
'Philipp Heretsch'
'Denis Gigu\`ere'
'Ya-Ping Sun'
'David Sarlah'
'Thu H. Nguyen'
'Ian C. Wolf'
'Donald F. Smee'
'Craig W. Day'
'Selina Bopp'
'Elizabeth A. Winzeler'

_publ_section_title
;
 Synthesis and Biological Evaluation of Epidithio-, Epitetrathio-, and
 bis-(Methylthio)diketopiperazines: Synthetic Methodology,
 Enantioselective Total Synthesis of Epicoccin G, 8,8'-epi-ent-Rostratin
 B, Gliotoxin, Gliotoxin G, Emethallicin E, and Haematocin and Discovery
 of New Antiviral and Antimalarial Agents
;
_journal_name_full 'Journal of the American Chemical Society'
_journal_page_first 17320
_journal_page_last 17332
_journal_paper_doi 10.1021/ja308429f
_journal_volume 134
_journal_year 2012
_chemical_formula_sum 'C18 H18 N2 O4'
_chemical_formula_weight 326.34
_chemical_name_systematic
; 
 ? 
;
_space_group_IT_number 5
_symmetry_cell_setting monoclinic
_symmetry_space_group_name_Hall 'C 2y'
_symmetry_space_group_name_H-M 'C 1 2 1'
_atom_sites_solution_hydrogens geom
_atom_sites_solution_primary direct
_atom_sites_solution_secondary difmap
_audit_creation_method SHELXL-97
_cell_angle_alpha 90.00
_cell_angle_beta 102.8440(10)
_cell_angle_gamma 90.00
_cell_formula_units_Z 4
_cell_length_a 23.0261(18)
_cell_length_b 7.0220(6)
_cell_length_c 10.1269(8)
_cell_measurement_reflns_used 2657
_cell_measurement_temperature 296(2)
_cell_measurement_theta_max 21.26
_cell_measurement_theta_min 2.43
_cell_volume 1596.4(2)
_computing_cell_refinement 'Bruker SAINT'
_computing_data_collection 'Bruker APEX2'
_computing_data_reduction 'Bruker SAINT'
_computing_molecular_graphics 'Bruker SHELXTL'
_computing_publication_material 'Bruker SHELXTL'
_computing_structure_refinement 'SHELXL-97 (Sheldrick, 2008)'
_computing_structure_solution 'SHELXS-97 (Sheldrick, 2008)'
_diffrn_ambient_temperature 296(2)
_diffrn_measured_fraction_theta_full 0.999
_diffrn_measured_fraction_theta_max 0.999
_diffrn_measurement_device_type 'Bruker APEX-I CCD'
_diffrn_measurement_method '\f and \w scans'
_diffrn_radiation_monochromator graphite
_diffrn_radiation_source 'fine-focus sealed tube'
_diffrn_radiation_type MoK\a
_diffrn_radiation_wavelength 0.71073
_diffrn_reflns_av_R_equivalents 0.0250
_diffrn_reflns_av_sigmaI/netI 0.0278
_diffrn_reflns_limit_h_max 26
_diffrn_reflns_limit_h_min -26
_diffrn_reflns_limit_k_max 8
_diffrn_reflns_limit_k_min -8
_diffrn_reflns_limit_l_max 11
_diffrn_reflns_limit_l_min -11
_diffrn_reflns_number 7651
_diffrn_reflns_theta_full 24.77
_diffrn_reflns_theta_max 24.77
_diffrn_reflns_theta_min 1.81
_exptl_absorpt_coefficient_mu 0.097
_exptl_absorpt_correction_T_max 0.9894
_exptl_absorpt_correction_T_min 0.9780
_exptl_absorpt_correction_type multi-scan
_exptl_absorpt_process_details 'SADABS (Sheldrick, 1999)'
_exptl_crystal_colour colourless
_exptl_crystal_density_diffrn 1.358
_exptl_crystal_description Parallalepiped
_exptl_crystal_F_000 688
_exptl_crystal_size_max 0.23
_exptl_crystal_size_mid 0.17
_exptl_crystal_size_min 0.11
_refine_diff_density_max 0.127
_refine_diff_density_min -0.114
_refine_diff_density_rms 0.027
_refine_ls_abs_structure_details 'Flack H D (1983), Acta Cryst. A39, 876-881'
_refine_ls_abs_structure_Flack -1.6(14)
_refine_ls_extinction_method none
_refine_ls_goodness_of_fit_ref 1.070
_refine_ls_hydrogen_treatment constr
_refine_ls_matrix_type full
_refine_ls_number_parameters 219
_refine_ls_number_reflns 2743
_refine_ls_number_restraints 1
_refine_ls_restrained_S_all 1.070
_refine_ls_R_factor_all 0.0459
_refine_ls_R_factor_gt 0.0384
_refine_ls_shift/su_max 0.000
_refine_ls_shift/su_mean 0.000
_refine_ls_structure_factor_coef Fsqd
_refine_ls_weighting_details 'calc w=1/[\s^2^(Fo^2^)+(0.0500P)^2^+0.3000P] where P=(Fo^2^+2Fc^2^)/3'
_refine_ls_weighting_scheme calc
_refine_ls_wR_factor_gt 0.0943
_refine_ls_wR_factor_ref 0.1019
_reflns_number_gt 2426
_reflns_number_total 2743
_reflns_threshold_expression >2sigma(I)
_cod_data_source_file ja308429f_si_004.cif
_cod_data_source_block grst_0m
_cod_database_code 4118784

loop_
_symmetry_equiv_pos_as_xyz
'x, y, z'
'-x, y, -z'
'x+1/2, y+1/2, z'
'-x+1/2, y+1/2, -z'

loop_
_atom_site_label
_atom_site_type_symbol
_atom_site_fract_x
_atom_site_fract_y
_atom_site_fract_z
_atom_site_U_iso_or_equiv
_atom_site_adp_type
_atom_site_occupancy
_atom_site_symmetry_multiplicity
_atom_site_calc_flag
_atom_site_refinement_flags
O1 O 0.84748(10) 0.2766(3) 0.5560(2) 0.0826(6) Uani 1 1 d .
H1 H 0.8192 0.2494 0.4940 0.124 Uiso 1 1 calc R
O2 O 0.75411(9) 0.2875(2) 0.3467(2) 0.0707(5) Uani 1 1 d .
O3 O 0.74101(8) 0.9394(2) 0.08416(18) 0.0638(5) Uani 1 1 d .
O4 O 0.63577(10) 0.9855(3) -0.0933(2) 0.0858(6) Uani 1 1 d .
H4 H 0.6709 0.9918 -0.0535 0.129 Uiso 1 1 calc R
N1 N 0.78716(8) 0.5904(3) 0.34194(18) 0.0476(5) Uani 1 1 d .
N2 N 0.69239(8) 0.6776(3) 0.13188(18) 0.0466(5) Uani 1 1 d .
C1 C 0.92214(12) 0.8059(5) 0.5153(3) 0.0735(8) Uani 1 1 d .
H1A H 0.9381 0.9277 0.5166 0.088 Uiso 1 1 calc R
C2 C 0.94830(13) 0.6668(5) 0.6184(3) 0.0829(9) Uani 1 1 d .
H2 H 0.9864 0.6870 0.6710 0.099 Uiso 1 1 calc R
C3 C 0.91888(12) 0.5140(5) 0.6379(3) 0.0758(9) Uani 1 1 d .
H3 H 0.9367 0.4266 0.7034 0.091 Uiso 1 1 calc R
C4 C 0.85714(11) 0.4763(4) 0.5573(2) 0.0604(6) Uani 1 1 d .
H4A H 0.8286 0.5379 0.6026 0.073 Uiso 1 1 calc R
C5 C 0.84936(10) 0.5584(3) 0.4169(2) 0.0509(6) Uani 1 1 d .
H5 H 0.8694 0.4754 0.3630 0.061 Uiso 1 1 calc R
C6 C 0.87530(10) 0.7565(4) 0.4198(2) 0.0555(6) Uani 1 1 d .
C7 C 0.83840(10) 0.8687(4) 0.3069(3) 0.0556(6) Uani 1 1 d .
H7A H 0.8511 0.8476 0.2229 0.067 Uiso 1 1 calc R
H7B H 0.8404 1.0038 0.3273 0.067 Uiso 1 1 calc R
C8 C 0.77653(10) 0.7919(3) 0.2987(2) 0.0493(5) Uani 1 1 d .
H8 H 0.7588 0.8590 0.3649 0.059 Uiso 1 1 calc R
C9 C 0.74633(10) 0.4550(4) 0.3078(2) 0.0507(6) Uani 1 1 d .
C10 C 0.68695(10) 0.5152(3) 0.2218(2) 0.0495(5) Uani 1 1 d .
H10 H 0.6606 0.5518 0.2813 0.059 Uiso 1 1 calc R
C11 C 0.73515(9) 0.8080(3) 0.1609(2) 0.0463(5) Uani 1 1 d .
C12 C 0.65625(11) 0.3625(4) 0.1240(2) 0.0579(6) Uani 1 1 d .
H12A H 0.6849 0.2867 0.0898 0.070 Uiso 1 1 calc R
H12B H 0.6322 0.2792 0.1665 0.070 Uiso 1 1 calc R
C13 C 0.61831(11) 0.4790(4) 0.0136(2) 0.0563(6) Uani 1 1 d .
C14 C 0.65049(10) 0.6622(3) -0.0006(2) 0.0507(6) Uani 1 1 d .
H14 H 0.6736 0.6437 -0.0700 0.061 Uiso 1 1 calc R
C15 C 0.60852(12) 0.8296(4) -0.0431(3) 0.0689(7) Uani 1 1 d .
H15 H 0.5933 0.8718 0.0351 0.083 Uiso 1 1 calc R
C16 C 0.55723(13) 0.7648(5) -0.1523(3) 0.0860(9) Uani 1 1 d .
H16 H 0.5390 0.8524 -0.2174 0.103 Uiso 1 1 calc R
C17 C 0.53665(14) 0.5877(6) -0.1600(4) 0.0918(11) Uani 1 1 d .
H17 H 0.5037 0.5551 -0.2275 0.110 Uiso 1 1 calc R
C18 C 0.56522(12) 0.4449(5) -0.0640(3) 0.0756(8) Uani 1 1 d .
H18 H 0.5462 0.3296 -0.0571 0.091 Uiso 1 1 calc R

loop_
_atom_site_aniso_label
_atom_site_aniso_U_11
_atom_site_aniso_U_22
_atom_site_aniso_U_33
_atom_site_aniso_U_23
_atom_site_aniso_U_13
_atom_site_aniso_U_12
O1 0.0964(16) 0.0626(13) 0.0803(14) 0.0268(11) 0.0015(11) -0.0016(11)
O2 0.0816(12) 0.0447(10) 0.0784(12) 0.0148(9) 0.0021(9) -0.0088(9)
O3 0.0646(11) 0.0519(10) 0.0690(11) 0.0180(9) 0.0024(8) -0.0059(8)
O4 0.0939(15) 0.0586(12) 0.0867(14) 0.0127(10) -0.0191(11) 0.0059(11)
N1 0.0499(11) 0.0414(11) 0.0496(11) 0.0056(8) 0.0069(9) 0.0003(9)
N2 0.0522(11) 0.0405(10) 0.0452(10) 0.0002(8) 0.0068(9) -0.0027(9)
C1 0.0558(15) 0.0774(19) 0.0787(18) 0.0098(16) -0.0034(13) -0.0125(14)
C2 0.0540(16) 0.100(2) 0.084(2) 0.0123(18) -0.0082(15) -0.0055(17)
C3 0.0633(17) 0.090(2) 0.0652(17) 0.0214(16) -0.0041(13) 0.0088(16)
C4 0.0597(15) 0.0631(17) 0.0566(15) 0.0122(13) 0.0087(12) 0.0019(13)
C5 0.0468(12) 0.0527(14) 0.0519(14) 0.0069(10) 0.0081(11) 0.0039(11)
C6 0.0472(12) 0.0583(15) 0.0592(14) 0.0049(12) 0.0080(11) -0.0017(11)
C7 0.0522(13) 0.0484(12) 0.0629(15) 0.0049(12) 0.0059(11) -0.0066(11)
C8 0.0535(13) 0.0395(11) 0.0541(13) 0.0007(10) 0.0101(10) 0.0010(11)
C9 0.0581(14) 0.0452(13) 0.0491(13) 0.0038(11) 0.0125(10) -0.0043(11)
C10 0.0523(13) 0.0454(12) 0.0517(13) 0.0004(10) 0.0137(10) -0.0042(10)
C11 0.0479(12) 0.0381(12) 0.0516(13) 0.0009(10) 0.0080(10) 0.0034(10)
C12 0.0633(15) 0.0465(13) 0.0624(15) -0.0040(12) 0.0107(12) -0.0120(12)
C13 0.0537(14) 0.0571(15) 0.0575(14) -0.0096(12) 0.0112(11) -0.0064(12)
C14 0.0502(13) 0.0499(13) 0.0494(13) -0.0061(10) 0.0053(10) 0.0043(11)
C15 0.0657(17) 0.0717(19) 0.0645(16) -0.0010(14) 0.0041(13) 0.0167(14)
C16 0.0616(17) 0.094(3) 0.090(2) 0.001(2) -0.0089(15) 0.0116(19)
C17 0.0573(17) 0.109(3) 0.095(2) -0.006(2) -0.0133(17) -0.004(2)
C18 0.0558(16) 0.085(2) 0.0822(19) -0.0094(17) 0.0064(14) -0.0133(15)

loop_
_atom_type_symbol
_atom_type_description
_atom_type_scat_dispersion_real
_atom_type_scat_dispersion_imag
_atom_type_scat_source
C C 0.0033 0.0016 'International Tables Vol C Tables 4.2.6.8 and 6.1.1.4'
H H 0.0000 0.0000 'International Tables Vol C Tables 4.2.6.8 and 6.1.1.4'
N N 0.0061 0.0033 'International Tables Vol C Tables 4.2.6.8 and 6.1.1.4'
O O 0.0106 0.0060 'International Tables Vol C Tables 4.2.6.8 and 6.1.1.4'

loop_
_geom_angle_atom_site_label_1
_geom_angle_atom_site_label_2
_geom_angle_atom_site_label_3
_geom_angle
C9 N1 C5 124.95(19)
C9 N1 C8 122.99(19)
C5 N1 C8 111.88(18)
C11 N2 C14 123.73(19)
C11 N2 C10 123.66(18)
C14 N2 C10 112.07(18)
C6 C1 C2 119.1(3)
C3 C2 C1 120.8(3)
C2 C3 C4 121.6(3)
O1 C4 C3 107.9(2)
O1 C4 C5 112.5(2)
C3 C4 C5 110.2(2)
N1 C5 C4 116.08(19)
N1 C5 C6 101.73(18)
C4 C5 C6 111.7(2)
C1 C6 C7 130.9(3)
C1 C6 C5 120.6(2)
C7 C6 C5 108.4(2)
C6 C7 C8 102.92(19)
N1 C8 C7 103.46(19)
N1 C8 C11 111.89(18)
C7 C8 C11 114.74(19)
O2 C9 N1 123.5(2)
O2 C9 C10 119.8(2)
N1 C9 C10 116.6(2)
N2 C10 C9 112.36(18)
N2 C10 C12 103.44(18)
C9 C10 C12 114.1(2)
O3 C11 N2 123.8(2)
O3 C11 C8 120.3(2)
N2 C11 C8 115.92(19)
C13 C12 C10 102.1(2)
C18 C13 C12 130.8(3)
C18 C13 C14 120.5(3)
C12 C13 C14 108.6(2)
N2 C14 C13 102.24(19)
N2 C14 C15 116.6(2)
C13 C14 C15 113.1(2)
O4 C15 C16 108.1(3)
O4 C15 C14 113.3(2)
C16 C15 C14 108.7(2)
C17 C16 C15 122.7(3)
C16 C17 C18 120.4(3)
C13 C18 C17 119.7(3)

loop_
_geom_bond_atom_site_label_1
_geom_bond_atom_site_label_2
_geom_bond_distance
O1 C4 1.420(3)
O2 C9 1.241(3)
O3 C11 1.232(3)
O4 C15 1.411(3)
N1 C9 1.327(3)
N1 C5 1.481(3)
N1 C8 1.485(3)
N2 C11 1.329(3)
N2 C14 1.472(3)
N2 C10 1.482(3)
C1 C6 1.325(4)
C1 C2 1.459(4)
C2 C3 1.307(4)
C3 C4 1.497(4)
C4 C5 1.508(3)
C5 C6 1.512(3)
C6 C7 1.490(3)
C7 C8 1.508(3)
C8 C11 1.509(3)
C9 C10 1.509(3)
C10 C12 1.523(3)
C12 C13 1.499(4)
C13 C18 1.320(4)
C13 C14 1.508(4)
C14 C15 1.522(3)
C15 C16 1.498(4)
C16 C17 1.327(5)
C17 C18 1.449(5)

loop_
_geom_torsion_atom_site_label_1
_geom_torsion_atom_site_label_2
_geom_torsion_atom_site_label_3
_geom_torsion_atom_site_label_4
_geom_torsion
C6 C1 C2 C3 -16.5(5)
C1 C2 C3 C4 -0.9(5)
C2 C3 C4 O1 154.9(3)
C2 C3 C4 C5 31.6(4)
C9 N1 C5 C4 -61.5(3)
C8 N1 C5 C4 123.1(2)
C9 N1 C5 C6 177.0(2)
C8 N1 C5 C6 1.7(2)
O1 C4 C5 N1 79.2(3)
C3 C4 C5 N1 -160.3(2)
O1 C4 C5 C6 -164.8(2)
C3 C4 C5 C6 -44.3(3)
C2 C1 C6 C7 177.2(3)
C2 C1 C6 C5 -0.3(4)
N1 C5 C6 C1 155.7(2)
C4 C5 C6 C1 31.3(3)
N1 C5 C6 C7 -22.3(2)
C4 C5 C6 C7 -146.8(2)
C1 C6 C7 C8 -143.6(3)
C5 C6 C7 C8 34.2(2)
C9 N1 C8 C7 -156.7(2)
C5 N1 C8 C7 18.8(2)
C9 N1 C8 C11 -32.7(3)
C5 N1 C8 C11 142.80(19)
C6 C7 C8 N1 -31.2(2)
C6 C7 C8 C11 -153.4(2)
C5 N1 C9 O2 7.4(4)
C8 N1 C9 O2 -177.8(2)
C5 N1 C9 C10 -175.2(2)
C8 N1 C9 C10 -0.4(3)
C11 N2 C10 C9 -28.3(3)
C14 N2 C10 C9 143.5(2)
C11 N2 C10 C12 -151.9(2)
C14 N2 C10 C12 19.9(2)
O2 C9 C10 N2 -152.2(2)
N1 C9 C10 N2 30.3(3)
O2 C9 C10 C12 -34.8(3)
N1 C9 C10 C12 147.7(2)
C14 N2 C11 O3 6.5(3)
C10 N2 C11 O3 177.3(2)
C14 N2 C11 C8 -175.61(19)
C10 N2 C11 C8 -4.8(3)
N1 C8 C11 O3 -147.6(2)
C7 C8 C11 O3 -30.2(3)
N1 C8 C11 N2 34.4(3)
C7 C8 C11 N2 151.8(2)
N2 C10 C12 C13 -31.4(2)
C9 C10 C12 C13 -153.7(2)
C10 C12 C13 C18 -145.9(3)
C10 C12 C13 C14 33.5(3)
C11 N2 C14 C13 172.12(19)
C10 N2 C14 C13 0.3(2)
C11 N2 C14 C15 -64.1(3)
C10 N2 C14 C15 124.1(2)
C18 C13 C14 N2 158.1(2)
C12 C13 C14 N2 -21.4(2)
C18 C13 C14 C15 31.9(3)
C12 C13 C14 C15 -147.5(2)
N2 C14 C15 O4 78.8(3)
C13 C14 C15 O4 -163.2(2)
N2 C14 C15 C16 -161.0(2)
C13 C14 C15 C16 -42.9(3)
O4 C15 C16 C17 154.1(3)
C14 C15 C16 C17 30.7(5)
C15 C16 C17 C18 -2.5(5)
C12 C13 C18 C17 176.9(3)
C14 C13 C18 C17 -2.4(4)
C16 C17 C18 C13 -13.7(5)
